data_4307414
loop_
_publ_author_name
'Fabio Marchetti'
'Fabio Marchetti'
'Bernardo Melai'
'Guido Pampaloni'
'Stefano Zacchini'

_publ_section_title
;
Synthesis and Reactivity of Haloacetato Derivatives of Iron(II) Including
the Crystal and the Molecular Structure of [Fe(CF3COOH)2(\m-CF3COO)2]n
;
_journal_name_full 'Inorganic Chemistry'
_journal_page_first 3378
_journal_page_last 3384
_journal_paper_doi 10.1021/ic061903h
_journal_volume 46
_journal_year 2007
_chemical_formula_moiety 'C21 H21 F18 Fe3 N3 O16'
_chemical_formula_sum 'C21 H21 F18 Fe3 N3 O16'
_chemical_formula_weight 1080.96
_chemical_name_systematic
;
Tris(N,N-dimethylformamide)(\m~3~-oxo)
hexakis(\m~2~-trifluoroacetate)diiron(iii)iron(ii)
;
_space_group_IT_number 155
_symmetry_cell_setting trigonal
_symmetry_space_group_name_Hall 'R 3 2"'
_symmetry_space_group_name_H-M 'R 3 2 :H'
_atom_sites_solution_hydrogens geom
_atom_sites_solution_primary direct
_atom_sites_solution_secondary difmap
_audit_creation_method SHELXL-97
_cell_angle_alpha 90.00
_cell_angle_beta 90.00
_cell_angle_gamma 120.00
_cell_formula_units_Z 6
_cell_length_a 18.1844(18)
_cell_length_b 18.1844(18)
_cell_length_c 22.747(2)
_cell_measurement_reflns_used 30
_cell_measurement_temperature 293(2)
_cell_measurement_theta_max 16.33
_cell_measurement_theta_min 4.96
_cell_volume 6514.1(11)
_computing_cell_refinement 'Bruker XSCANS'
_computing_data_collection 'Bruker XSCANS'
_computing_data_reduction 'Bruker SHELXTL'
_computing_molecular_graphics 'Bruker SHELXTL'
_computing_publication_material 'WINGX-1.64 (Farrugia, 2001)'
_computing_structure_refinement 'SHELXL-97 (Sheldrick, 1997)'
_computing_structure_solution 'SIR-92 (A. Altomare et al., 1993)'
_diffrn_ambient_temperature 293(2)
_diffrn_measured_fraction_theta_full 0.605
_diffrn_measured_fraction_theta_max 0.605
_diffrn_measurement_device_type 'Bruker P4'
_diffrn_measurement_method '2\q/\w scans'
_diffrn_radiation_monochromator graphite
_diffrn_radiation_source 'sealed tube'
_diffrn_radiation_type MoK\a
_diffrn_radiation_wavelength 0.71073
_diffrn_reflns_av_R_equivalents 0.0194
_diffrn_reflns_av_sigmaI/netI 0.0319
_diffrn_reflns_limit_h_max 17
_diffrn_reflns_limit_h_min -1
_diffrn_reflns_limit_k_max 1
_diffrn_reflns_limit_k_min -18
_diffrn_reflns_limit_l_max 1
_diffrn_reflns_limit_l_min -29
_diffrn_reflns_number 2375
_diffrn_reflns_theta_full 26.98
_diffrn_reflns_theta_max 26.98
_diffrn_reflns_theta_min 2.21
_diffrn_standards_interval_count 97
_diffrn_standards_number 3
_exptl_absorpt_coefficient_mu 1.127
_exptl_absorpt_correction_T_max 0.5383
_exptl_absorpt_correction_T_min 0.5164
_exptl_absorpt_correction_type empirical
_exptl_crystal_colour reddish_black
_exptl_crystal_density_diffrn 1.653
_exptl_crystal_density_method 'not measured'
_exptl_crystal_description Prism
_exptl_crystal_F_000 3216
_exptl_crystal_size_max 0.48
_exptl_crystal_size_mid 0.44
_exptl_crystal_size_min 0.38
_refine_diff_density_max 0.757
_refine_diff_density_min -0.458
_refine_diff_density_rms 0.127
_refine_ls_abs_structure_details 'Flack H D (1983), Acta Cryst. A39, 876-881'
_refine_ls_abs_structure_Flack 0.61(8)
_refine_ls_extinction_method none
_refine_ls_goodness_of_fit_ref 1.041
_refine_ls_hydrogen_treatment mixed
_refine_ls_matrix_type full
_refine_ls_number_parameters 156
_refine_ls_number_reflns 1838
_refine_ls_number_restraints 0
_refine_ls_restrained_S_all 1.041
_refine_ls_R_factor_all 0.0975
_refine_ls_R_factor_gt 0.0757
_refine_ls_shift/su_max 0.300
_refine_ls_shift/su_mean 0.043
_refine_ls_structure_factor_coef Fsqd
_refine_ls_weighting_details 'calc w=1/[\s^2^(Fo^2^)+(0.1621P)^2^+27.1265P] where P=(Fo^2^+2Fc^2^)/3'
_refine_ls_weighting_scheme calc
_refine_ls_wR_factor_gt 0.2065
_refine_ls_wR_factor_ref 0.2325
_reflns_number_gt 1444
_reflns_number_total 1838
_reflns_threshold_expression >2sigma(I)
_cod_data_source_file ic061903hsi20061005_084413_1.cif
_cod_data_source_block ferpam
_cod_depositor_comments
;
The following automatic conversions were performed:
'_symmetry_cell_setting' value 'Trigonal' changed to 'trigonal' according
to '/home/saulius/struct/CIF-dictionaries/cif_core.dic' dictionary named
'cif_core.dic' version 2.4.1 from 2010-06-29.

Automatic conversion script
Id: cif_fix_enum 1527 2010-12-29 10:47:43Z saulius 
;
_cod_original_cell_volume 6514.2(11)
_cod_original_sg_symbol_H-M 'R 3 2'
_cod_database_code 4307414

loop_
_symmetry_equiv_pos_as_xyz
'x, y, z'
'-y, x-y, z'
'-x+y, -x, z'
'y, x, -z'
'x-y, -y, -z'
'-x, -x+y, -z'
'x+2/3, y+1/3, z+1/3'
'-y+2/3, x-y+1/3, z+1/3'
'-x+y+2/3, -x+1/3, z+1/3'
'y+2/3, x+1/3, -z+1/3'
'x-y+2/3, -y+1/3, -z+1/3'
'-x+2/3, -x+y+1/3, -z+1/3'
'x+1/3, y+2/3, z+2/3'
'-y+1/3, x-y+2/3, z+2/3'
'-x+y+1/3, -x+2/3, z+2/3'
'y+1/3, x+2/3, -z+2/3'
'x-y+1/3, -y+2/3, -z+2/3'
'-x+1/3, -x+y+2/3, -z+2/3'

loop_
_atom_site_label
_atom_site_type_symbol
_atom_site_fract_x
_atom_site_fract_y
_atom_site_fract_z
_atom_site_U_iso_or_equiv
_atom_site_adp_type
_atom_site_occupancy
_atom_site_symmetry_multiplicity
_atom_site_calc_flag
_atom_site_refinement_flags
_atom_site_disorder_assembly
_atom_site_disorder_group
Fe Fe 0.11062(9) 0.01042(8) 0.25430(6) 0.0473(6) Uani 1 1 d . . .
O1 O 0.0000 0.0000 0.2549(5) 0.039(3) Uani 1 3 d S . .
O2 O 0.0833(5) -0.0809(5) 0.1912(4) 0.068(2) Uani 1 1 d . . .
O3 O -0.0584(5) -0.1589(5) 0.1892(4) 0.064(2) Uani 1 1 d . . .
C1 C 0.0141(9) -0.1394(8) 0.1743(5) 0.058(3) Uani 1 1 d . A .
C2 C 0.0221(10) -0.1920(9) 0.1239(8) 0.101(6) Uani 1 1 d . . .
F1A F 0.0726(9) -0.2262(11) 0.1512(6) 0.137(8) Uiso 0.63(2) 1 d PG A 1
F2A F -0.0497(6) -0.2628(8) 0.1131(6) 0.095(5) Uiso 0.63(2) 1 d PG A 1
F3A F 0.0628(9) -0.1523(6) 0.0805(5) 0.097(5) Uiso 0.63(2) 1 d PG A 1
F1B F 0.0940(6) -0.1715(8) 0.0994(5) 0.096(9) Uiso 0.37(2) 1 d PG A 2
F2B F -0.0048(9) -0.2716(8) 0.1512(6) 0.22(2) Uiso 0.37(2) 1 d PG A 2
F3B F -0.0376(8) -0.2129(9) 0.0813(6) 0.129(12) Uiso 0.37(2) 1 d PG A 2
O4 O 0.2326(6) 0.0280(6) 0.2534(4) 0.071(3) Uani 1 1 d . . .
C3 C 0.2564(9) -0.0210(10) 0.2556(6) 0.079(4) Uani 1 1 d . . .
H3 H 0.2168 -0.0782 0.2607 0.095 Uiso 1 1 calc R . .
N N 0.3414(8) 0.0032(7) 0.2510(5) 0.077(4) Uani 1 1 d . . .
C4 C 0.3727(12) -0.0540(14) 0.2512(9) 0.124(7) Uani 1 1 d . . .
H4A H 0.4332 -0.0231 0.2458 0.186 Uiso 1 1 calc R . .
H4B H 0.3467 -0.0943 0.2199 0.186 Uiso 1 1 calc R . .
H4C H 0.3595 -0.0834 0.2882 0.186 Uiso 1 1 calc R . .
C5 C 0.4018(10) 0.0924(10) 0.2443(8) 0.089(5) Uani 1 1 d . . .
H5A H 0.4579 0.1003 0.2407 0.134 Uiso 1 1 calc R . .
H5B H 0.3994 0.1226 0.2781 0.134 Uiso 1 1 calc R . .
H5C H 0.3884 0.1135 0.2097 0.134 Uiso 1 1 calc R . .
O5 O 0.1589(6) 0.1017(6) 0.3193(4) 0.071(2) Uani 1 1 d . B .
O6 O 0.0776(6) 0.1637(5) 0.3194(4) 0.070(2) Uani 1 1 d . B .
C6 C 0.1350(9) 0.1521(8) 0.3358(6) 0.072(4) Uani 1 1 d . . .
C7A C 0.1911(9) 0.2064(9) 0.3908(5) 0.075(8) Uiso 0.52(2) 1 d PG B 1
F4A F 0.1913(14) 0.1578(11) 0.4340(8) 0.121(8) Uiso 0.52(2) 1 d PG B 1
F5A F 0.2682(12) 0.2501(14) 0.3683(9) 0.173(12) Uiso 0.52(2) 1 d PG B 1
F6A F 0.1675(13) 0.2594(13) 0.4116(8) 0.127(9) Uiso 0.52(2) 1 d PG B 1
C7B C 0.1717(9) 0.2144(10) 0.3949(6) 0.35(6) Uiso 0.48(2) 1 d PG B 2
F4B F 0.1186(11) 0.1944(15) 0.4396(9) 0.217(17) Uiso 0.48(2) 1 d PG B 2
F5B F 0.2283(18) 0.1931(16) 0.4174(11) 0.130(9) Uiso 0.48(2) 1 d PG B 2
F6B F 0.2053(17) 0.2887(14) 0.3796(11) 0.125(9) Uiso 0.48(2) 1 d PG B 2

loop_
_atom_site_aniso_label
_atom_site_aniso_U_11
_atom_site_aniso_U_22
_atom_site_aniso_U_33
_atom_site_aniso_U_23
_atom_site_aniso_U_13
_atom_site_aniso_U_12
Fe 0.0365(10) 0.0364(10) 0.0678(8) 0.0045(7) 0.0030(7) 0.0173(8)
O1 0.034(5) 0.034(5) 0.048(6) 0.000 0.000 0.017(2)
O2 0.048(6) 0.064(6) 0.087(5) -0.035(5) -0.009(4) 0.024(5)
O3 0.043(5) 0.056(5) 0.092(5) -0.022(4) 0.009(4) 0.023(4)
C1 0.073(10) 0.053(8) 0.068(6) -0.013(6) -0.002(6) 0.047(8)
C2 0.053(9) 0.062(9) 0.165(15) -0.037(10) 0.025(10) 0.012(8)
O4 0.035(5) 0.060(6) 0.125(8) 0.011(5) -0.005(4) 0.028(4)
C3 0.048(9) 0.086(11) 0.103(10) 0.002(8) 0.011(7) 0.033(9)
N 0.066(8) 0.073(9) 0.102(8) 0.039(7) 0.027(6) 0.042(7)
C4 0.091(13) 0.168(19) 0.165(17) 0.041(15) 0.013(12) 0.103(14)
C5 0.076(11) 0.078(11) 0.115(11) 0.015(9) 0.014(8) 0.040(9)
O5 0.058(5) 0.064(5) 0.100(6) -0.029(5) -0.023(5) 0.038(5)
O6 0.058(5) 0.064(6) 0.097(6) -0.025(4) -0.050(5) 0.036(5)
C6 0.063(9) 0.049(8) 0.086(8) -0.022(7) -0.024(7) 0.015(7)

loop_
_atom_type_symbol
_atom_type_description
_atom_type_scat_dispersion_real
_atom_type_scat_dispersion_imag
_atom_type_scat_source
C C 0.0033 0.0016 'International Tables Vol C Tables 4.2.6.8 and 6.1.1.4'
H H 0.0000 0.0000 'International Tables Vol C Tables 4.2.6.8 and 6.1.1.4'
N N 0.0061 0.0033 'International Tables Vol C Tables 4.2.6.8 and 6.1.1.4'
O O 0.0106 0.0060 'International Tables Vol C Tables 4.2.6.8 and 6.1.1.4'
F F 0.0171 0.0103 'International Tables Vol C Tables 4.2.6.8 and 6.1.1.4'
Fe Fe 0.3463 0.8444 'International Tables Vol C Tables 4.2.6.8 and 6.1.1.4'

loop_
_geom_angle_atom_site_label_1
_geom_angle_atom_site_label_2
_geom_angle_atom_site_label_3
_geom_angle
_geom_angle_site_symmetry_1
_geom_angle_site_symmetry_3
_geom_angle_publ_flag
O1 Fe O3 95.3(3) . 2 ?
O1 Fe O2 96.2(3) . . ?
O3 Fe O2 88.5(4) 2 . ?
O1 Fe O6 96.2(3) . 3 ?
O3 Fe O6 168.4(4) 2 3 ?
O2 Fe O6 90.2(4) . 3 ?
O1 Fe O5 94.4(4) . . ?
O3 Fe O5 92.0(4) 2 . ?
O2 Fe O5 169.3(4) . . ?
O6 Fe O5 87.1(4) 3 . ?
O1 Fe O4 177.2(3) . . ?
O3 Fe O4 82.7(4) 2 . ?
O2 Fe O4 85.7(4) . . ?
O6 Fe O4 85.8(3) 3 . ?
O5 Fe O4 83.7(4) . . ?
Fe O1 Fe 119.994(10) . 2 ?
Fe O1 Fe 119.994(10) . 3 ?
Fe O1 Fe 119.994(10) 2 3 ?
C1 O2 Fe 130.0(8) . . ?
C1 O3 Fe 130.5(8) . 3 ?
O3 C1 O2 130.3(11) . . ?
O3 C1 C2 116.4(12) . . ?
O2 C1 C2 113.2(12) . . ?
F3A C2 F1B 42.1(5) . . ?
F3A C2 F2A 115.8(14) . . ?
F1B C2 F2A 124.5(13) . . ?
F3A C2 F3B 75.8(11) . . ?
F1B C2 F3B 109.0(13) . . ?
F2A C2 F3B 48.1(6) . . ?
F3A C2 F2B 138.7(14) . . ?
F1B C2 F2B 105.5(13) . . ?
F2A C2 F2B 54.5(7) . . ?
F3B C2 F2B 102.0(10) . . ?
F3A C2 F1A 105.4(12) . . ?
F1B C2 F1A 63.3(8) . . ?
F2A C2 F1A 100.9(12) . . ?
F3B C2 F1A 139.4(12) . . ?
F2B C2 F1A 50.0(7) . . ?
F3A C2 C1 116.5(13) . . ?
F1B C2 C1 122.3(13) . . ?
F2A C2 C1 112.9(13) . . ?
F3B C2 C1 113.1(14) . . ?
F2B C2 C1 102.5(14) . . ?
F1A C2 C1 102.6(14) . . ?
C3 O4 Fe 130.9(10) . . ?
O4 C3 N 122.3(15) . . ?
C3 N C4 124.2(14) . . ?
C3 N C5 117.9(13) . . ?
C4 N C5 117.8(13) . . ?
C6 O5 Fe 129.8(8) . . ?
C6 O6 Fe 127.9(8) . 2 ?
O6 C6 O5 132.3(12) . . ?
O6 C6 C7A 117.9(12) . . ?
O5 C6 C7A 109.7(12) . . ?
O6 C6 C7B 102.5(11) . . ?
O5 C6 C7B 124.8(12) . . ?
C7A C6 C7B 15.76(17) . . ?
F6A C7A F4A 109.4 . . ?
F6A C7A F5A 109.4 . . ?
F4A C7A F5A 109.4 . . ?
F6A C7A C6 112.9(13) . . ?
F4A C7A C6 112.5(13) . . ?
F5A C7A C6 103.0(13) . . ?
F6B C7B F4B 114.6(13) . . ?
F6B C7B F5B 112.8(16) . . ?
F4B C7B F5B 100.6(12) . . ?
F6B C7B C6 109.3(14) . . ?
F4B C7B C6 116.4(12) . . ?
F5B C7B C6 102.2(16) . . ?

loop_
_geom_bond_atom_site_label_1
_geom_bond_atom_site_label_2
_geom_bond_distance
_geom_bond_site_symmetry_2
_geom_bond_publ_flag
Fe O1 1.9239(15) . ?
Fe O3 2.052(7) 2 ?
Fe O2 2.060(7) . ?
Fe O6 2.059(7) 3 ?
Fe O5 2.063(8) . ?
Fe O4 2.078(9) . ?
O1 Fe 1.9239(15) 2 ?
O1 Fe 1.9239(15) 3 ?
O2 C1 1.235(15) . ?
O3 C1 1.230(15) . ?
O3 Fe 2.052(7) 3 ?
C1 C2 1.546(17) . ?
C2 F3A 1.228(18) . ?
C2 F1B 1.293(16) . ?
C2 F2A 1.319(16) . ?
C2 F3B 1.36(2) . ?
C2 F2B 1.418(19) . ?
C2 F1A 1.48(2) . ?
O4 C3 1.170(18) . ?
C3 N 1.38(2) . ?
N C4 1.41(2) . ?
N C5 1.441(18) . ?
O5 C6 1.253(16) . ?
O6 C6 1.221(16) . ?
O6 Fe 2.060(7) 2 ?
C6 C7A 1.604(16) . ?
C6 C7B 1.667(17) . ?
C7A F6A 1.3218 . ?
C7A F4A 1.3220 . ?
C7A F5A 1.3222 . ?
C7B F6B 1.22(3) . ?
C7B F4B 1.3220 . ?
C7B F5B 1.37(2) . ?
